data_7130549
loop_
_publ_author_name
'Song, Xian-Jiang'
'Tang, Shu-Yu'
'Chen, Xiao-Gang'
'Ai, Yong'

_publ_section_title
;
 Chemical Design Homochiral Heterocyclic Organic Ferroelectric Crystals
;
_journal_name_full 'Chemical Communications'
_journal_paper_doi 10.1039/D2CC03881A
_journal_year 2022
_chemical_absolute_configuration rm
_chemical_formula_moiety 'C13 H19 N O4 S'
_chemical_formula_sum 'C13 H19 N O4 S'
_chemical_formula_weight 285.35
_space_group_crystal_system monoclinic
_space_group_IT_number 4
_space_group_name_Hall 'P 2yb'
_space_group_name_H-M_alt 'P 1 21 1'
_atom_sites_solution_hydrogens geom
_atom_sites_solution_primary dual
_audit_creation_date 2022-08-06
_audit_creation_method
;
Olex2 1.3-ac4
(compiled 2020.11.27 svn.r5f609507 for Rigaku Oxford Diffraction, GUI svn.r6214)
;
_audit_update_record
;
2022-08-09 deposited with the CCDC.	2022-08-17 downloaded from the CCDC.
;
_cell_angle_alpha 90
_cell_angle_beta 98.214(3)
_cell_angle_gamma 90
_cell_formula_units_Z 2
_cell_length_a 7.7428(3)
_cell_length_b 7.0274(2)
_cell_length_c 12.3154(4)
_cell_measurement_reflns_used 5770
_cell_measurement_temperature 292.6(2)
_cell_measurement_theta_max 30.7480
_cell_measurement_theta_min 1.8080
_cell_volume 663.23(4)
_computing_cell_refinement 'CrysAlisPro 1.171.41.108a (Rigaku OD, 2021)'
_computing_data_collection 'CrysAlisPro 1.171.41.108a (Rigaku OD, 2021)'
_computing_data_reduction 'CrysAlisPro 1.171.41.108a (Rigaku OD, 2021)'
_computing_molecular_graphics 'Olex2 1.3-ac4 (Dolomanov et al., 2009)'
_computing_publication_material 'Olex2 1.3-ac4 (Dolomanov et al., 2009)'
_computing_structure_refinement 'SHELXL 2018/1 (Sheldrick, 2015)'
_computing_structure_solution 'SHELXT 2014/5 (Sheldrick, 2014)'
_diffrn_ambient_environment air
_diffrn_ambient_temperature 292.6(2)
_diffrn_detector 'Hybrid Pixel Array Detector'
_diffrn_detector_area_resol_mean 10.0000
_diffrn_detector_type HyPix
_diffrn_measured_fraction_theta_full 0.999
_diffrn_measured_fraction_theta_max 0.813
_diffrn_measurement_details
;
List of Runs (angles in degrees, time in seconds):

  # Type    Start    End  Width  t~exp~   \w     \q     \k     \f   Frames
#--------------------------------------------------------------------------
  1  \w     10.00  51.00   0.50    1.20    --    5.05  37.00-120.00   82
  2  \w    -38.00  20.00   0.50    1.20    --    5.05 -57.00  29.00  116
  3  \w     -7.00  26.00   0.50    1.20    --    5.05  57.00 171.00   66
  4  \w     32.00  78.00   0.50    1.20    --    5.05  57.00 171.00   92
  5  \w    -18.00   7.00   0.50    1.20    --   -5.21 -99.00   0.00   50
  6  \w    -17.00  16.00   0.50    1.20    --   -5.21 -99.00  30.00   66
  7  \w    -18.00  28.00   0.50    1.20    --   -5.21 -99.00-150.00   92
;
_diffrn_measurement_device 'four-circle diffractometer'
_diffrn_measurement_device_type 'XtaLAB Synergy R, DW system, HyPix'
_diffrn_measurement_method '\w scans'
_diffrn_orient_matrix_type 'CrysAlisPro convention (1999,Acta A55,543-557)'
_diffrn_orient_matrix_UB_11 0.0088947000
_diffrn_orient_matrix_UB_12 -0.0130809000
_diffrn_orient_matrix_UB_13 0.0576528000
_diffrn_orient_matrix_UB_21 -0.0672057000
_diffrn_orient_matrix_UB_22 0.0674686000
_diffrn_orient_matrix_UB_23 0.0030906000
_diffrn_orient_matrix_UB_31 -0.0629483000
_diffrn_orient_matrix_UB_32 -0.0739619000
_diffrn_orient_matrix_UB_33 -0.0073662000
_diffrn_radiation_monochromator mirror
_diffrn_radiation_probe x-ray
_diffrn_radiation_type 'Mo K\a'
_diffrn_radiation_wavelength 0.71073
_diffrn_reflns_av_R_equivalents 0.0124
_diffrn_reflns_av_unetI/netI 0.0169
_diffrn_reflns_Laue_measured_fraction_full 0.999
_diffrn_reflns_Laue_measured_fraction_max 0.813
_diffrn_reflns_limit_h_max 11
_diffrn_reflns_limit_h_min -9
_diffrn_reflns_limit_k_max 9
_diffrn_reflns_limit_k_min -9
_diffrn_reflns_limit_l_max 16
_diffrn_reflns_limit_l_min -13
_diffrn_reflns_number 6583
_diffrn_reflns_point_group_measured_fraction_full 0.958
_diffrn_reflns_point_group_measured_fraction_max 0.726
_diffrn_reflns_theta_full 25.242
_diffrn_reflns_theta_max 30.861
_diffrn_reflns_theta_min 2.658
_diffrn_source 'Rotating-anode X-ray tube'
_diffrn_source_type 'Rigaku (Mo) X-ray Source'
_exptl_absorpt_coefficient_mu 0.254
_exptl_absorpt_correction_T_max 0.976
_exptl_absorpt_correction_T_min 0.934
_exptl_absorpt_correction_type multi-scan
_exptl_absorpt_process_details
;
CrysAlisPro 1.171.41.108a (Rigaku Oxford Diffraction, 2021)
Empirical absorption correction using spherical harmonics,
implemented in SCALE3 ABSPACK scaling algorithm.
;
_exptl_crystal_colour colourless
_exptl_crystal_colour_primary colourless
_exptl_crystal_density_diffrn 1.429
_exptl_crystal_description block
_exptl_crystal_F_000 304
_exptl_crystal_size_max 0.23
_exptl_crystal_size_mid 0.2
_exptl_crystal_size_min 0.18
_refine_diff_density_max 0.253
_refine_diff_density_min -0.196
_refine_diff_density_rms 0.036
_refine_ls_abs_structure_details
;
 Flack x determined using 1137 quotients [(I+)-(I-)]/[(I+)+(I-)]
 (Parsons, Flack and Wagner, Acta Cryst. B69 (2013) 249-259).
;
_refine_ls_abs_structure_Flack 0.01(2)
_refine_ls_extinction_method none
_refine_ls_goodness_of_fit_ref 1.049
_refine_ls_hydrogen_treatment constr
_refine_ls_matrix_type full
_refine_ls_number_parameters 174
_refine_ls_number_reflns 3016
_refine_ls_number_restraints 1
_refine_ls_restrained_S_all 1.049
_refine_ls_R_factor_all 0.0275
_refine_ls_R_factor_gt 0.0260
_refine_ls_shift/su_max 0.001
_refine_ls_shift/su_mean 0.000
_refine_ls_structure_factor_coef Fsqd
_refine_ls_weighting_details 'w=1/[\s^2^(Fo^2^)+(0.0498P)^2^+0.0364P] where P=(Fo^2^+2Fc^2^)/3'
_refine_ls_weighting_scheme calc
_refine_ls_wR_factor_gt 0.0729
_refine_ls_wR_factor_ref 0.0740
_reflns_Friedel_coverage 0.662
_reflns_Friedel_fraction_full 0.909
_reflns_Friedel_fraction_max 0.625
_reflns_number_gt 2895
_reflns_number_total 3016
_reflns_threshold_expression 'I > 2\s(I)'
_cod_data_source_file d2cc03881a2.cif
_cod_data_source_block aysyn210531-2-293k_re
_cod_database_code 7130549
_shelx_shelxl_version_number 2018/1
_chemical_oxdiff_formula 'C H N O S'
_shelx_space_group_comment
;
The symmetry employed for this shelxl refinement is uniquely defined
by the following loop, which should always be used as a source of
symmetry information in preference to the above space-group names.
They are only intended as comments.
;
_shelx_estimated_absorpt_t_max 0.956
_shelx_estimated_absorpt_t_min 0.944
_reflns_odcompleteness_completeness 100.00
_reflns_odcompleteness_iscentric 1
_reflns_odcompleteness_theta 26.32
_olex2_refinement_description
;
1. Fixed Uiso
 At 1.2 times of:
  All C(H) groups, All C(H,H) groups
 At 1.5 times of:
  All C(H,H,H) groups
2.a Ternary CH refined with riding coordinates:
 C6(H6)
2.b Secondary CH2 refined with riding coordinates:
 C9(H9A,H9B), C10(H10A,H10B), C3(H3A,H3B), C1(H1A,H1B), C2(H2A,H2B), C11(H11A,
 H11B)
2.c Idealised Me refined as rotating group:
 C12(H12A,H12B,H12C), C13(H13A,H13B,H13C)
;
_olex2_submission_special_instructions 'No special instructions were received'
_oxdiff_exptl_absorpt_empirical_details
;
Empirical correction (ABSPACK) includes:
- Absorption correction using spherical harmonics
- Frame scaling
;
_oxdiff_exptl_absorpt_empirical_full_max 1.548
_oxdiff_exptl_absorpt_empirical_full_min 0.555

loop_
_space_group_symop_operation_xyz
'x, y, z'
'-x, y+1/2, -z'

loop_
_atom_site_label
_atom_site_type_symbol
_atom_site_fract_x
_atom_site_fract_y
_atom_site_fract_z
_atom_site_U_iso_or_equiv
_atom_site_adp_type
_atom_site_occupancy
_atom_site_site_symmetry_order
_atom_site_calc_flag
_atom_site_refinement_flags_posn
_atom_site_refinement_flags_adp
_atom_site_refinement_flags_occupancy
_atom_site_disorder_assembly
_atom_site_disorder_group
S1 S 0.78306(5) 0.61036(6) 0.44106(3) 0.03211(12) Uani 1 1 d . . . . .
O3 O 0.65232(18) 0.75671(19) 0.18487(11) 0.0352(3) Uani 1 1 d . . . . .
O1 O 0.7624(2) 0.7996(2) 0.48192(13) 0.0493(4) Uani 1 1 d . . . . .
O2 O 0.7940(2) 0.4612(3) 0.52114(13) 0.0518(4) Uani 1 1 d . . . . .
O4 O 0.4594(2) 0.3839(3) 0.11749(15) 0.0600(5) Uani 1 1 d . . . . .
N1 N 0.62634(19) 0.5579(2) 0.33871(12) 0.0313(3) Uani 1 1 d . . . . .
C4 C 0.6843(2) 0.5740(2) 0.23254(13) 0.0282(3) Uani 1 1 d . . . . .
C9 C 0.9595(2) 0.5987(3) 0.36249(13) 0.0310(3) Uani 1 1 d . . . . .
H9A H 1.011451 0.723463 0.357494 0.037 Uiso 1 1 calc R U . . .
H9B H 1.048676 0.511819 0.396249 0.037 Uiso 1 1 calc R U . . .
C8 C 0.8824(2) 0.5281(2) 0.24937(13) 0.0275(3) Uani 1 1 d . . . . .
C10 C 0.9562(2) 0.6088(4) 0.14959(14) 0.0379(4) Uani 1 1 d . . . . .
H10A H 1.082131 0.595921 0.158035 0.045 Uiso 1 1 calc R U . . .
H10B H 0.925320 0.741760 0.137875 0.045 Uiso 1 1 calc R U . . .
C6 C 0.7702(3) 0.3272(3) 0.11283(16) 0.0413(4) Uani 1 1 d . . . . .
H6 H 0.748121 0.207949 0.071956 0.050 Uiso 1 1 calc R U . . .
C7 C 0.8860(3) 0.3077(3) 0.22650(15) 0.0350(4) Uani 1 1 d . . . . .
C5 C 0.6113(3) 0.4188(3) 0.14739(15) 0.0379(4) Uani 1 1 d . . . . .
C3 C 0.4737(3) 0.8203(4) 0.18039(18) 0.0474(5) Uani 1 1 d . . . . .
H3A H 0.397335 0.736418 0.132873 0.057 Uiso 1 1 calc R U . . .
H3B H 0.462315 0.947414 0.149517 0.057 Uiso 1 1 calc R U . . .
C1 C 0.4486(2) 0.6290(4) 0.34741(16) 0.0426(4) Uani 1 1 d . . . . .
H1A H 0.433866 0.638979 0.424108 0.051 Uiso 1 1 calc R U . . .
H1B H 0.362704 0.539461 0.312485 0.051 Uiso 1 1 calc R U . . .
C2 C 0.4192(3) 0.8218(4) 0.29309(19) 0.0482(5) Uani 1 1 d . . . . .
H2A H 0.296657 0.855202 0.287256 0.058 Uiso 1 1 calc R U . . .
H2B H 0.485851 0.917262 0.337984 0.058 Uiso 1 1 calc R U . . .
C12 C 0.8039(3) 0.1788(3) 0.3055(2) 0.0475(5) Uani 1 1 d . . . . .
H12A H 0.868642 0.189638 0.377815 0.071 Uiso 1 1 calc R U . . .
H12B H 0.806505 0.049197 0.281203 0.071 Uiso 1 1 calc R U . . .
H12C H 0.685234 0.216855 0.307142 0.071 Uiso 1 1 calc R U . . .
C13 C 1.0694(3) 0.2305(3) 0.2197(2) 0.0494(5) Uani 1 1 d . . . . .
H13A H 1.124123 0.307176 0.169858 0.074 Uiso 1 1 calc R U . . .
H13B H 1.061048 0.101452 0.193904 0.074 Uiso 1 1 calc R U . . .
H13C H 1.137727 0.234517 0.291134 0.074 Uiso 1 1 calc R U . . .
C11 C 0.8662(3) 0.4826(4) 0.05430(16) 0.0478(5) Uani 1 1 d . . . . .
H11A H 0.951734 0.425947 0.013754 0.057 Uiso 1 1 calc R U . . .
H11B H 0.784189 0.556368 0.004186 0.057 Uiso 1 1 calc R U . . .

loop_
_atom_site_aniso_label
_atom_site_aniso_U_11
_atom_site_aniso_U_22
_atom_site_aniso_U_33
_atom_site_aniso_U_23
_atom_site_aniso_U_13
_atom_site_aniso_U_12
S1 0.0334(2) 0.0419(2) 0.02049(18) -0.00113(17) 0.00202(14) -0.00194(18)
O3 0.0374(7) 0.0365(7) 0.0311(7) 0.0070(5) 0.0028(5) 0.0036(5)
O1 0.0486(9) 0.0563(9) 0.0417(8) -0.0205(7) 0.0016(7) 0.0013(7)
O2 0.0536(10) 0.0704(11) 0.0311(7) 0.0182(7) 0.0048(6) 0.0006(8)
O4 0.0413(9) 0.0797(13) 0.0555(10) -0.0229(9) -0.0055(7) -0.0174(8)
N1 0.0280(7) 0.0414(8) 0.0243(6) -0.0007(5) 0.0023(5) -0.0048(5)
C4 0.0290(8) 0.0321(9) 0.0223(7) 0.0002(6) -0.0002(6) -0.0030(6)
C9 0.0274(7) 0.0382(8) 0.0265(7) -0.0034(8) 0.0011(6) -0.0047(8)
C8 0.0284(8) 0.0296(7) 0.0240(7) -0.0007(6) 0.0024(6) -0.0034(6)
C10 0.0393(9) 0.0459(9) 0.0301(8) 0.0026(9) 0.0107(7) -0.0041(9)
C6 0.0489(11) 0.0427(10) 0.0310(9) -0.0123(8) 0.0013(8) -0.0040(8)
C7 0.0424(10) 0.0308(8) 0.0314(9) -0.0053(7) 0.0034(7) -0.0009(7)
C5 0.0419(11) 0.0410(10) 0.0285(9) -0.0048(7) -0.0031(7) -0.0086(8)
C3 0.0402(11) 0.0534(12) 0.0454(12) 0.0050(9) -0.0047(9) 0.0102(9)
C1 0.0283(8) 0.0613(12) 0.0388(9) -0.0040(10) 0.0066(7) -0.0027(9)
C2 0.0352(10) 0.0601(13) 0.0487(12) -0.0059(10) 0.0043(9) 0.0100(9)
C12 0.0618(14) 0.0287(8) 0.0510(13) 0.0042(8) 0.0047(10) -0.0051(8)
C13 0.0508(13) 0.0464(12) 0.0507(13) -0.0085(9) 0.0057(10) 0.0108(9)
C11 0.0564(13) 0.0624(13) 0.0258(9) -0.0029(9) 0.0103(9) -0.0012(10)

loop_
_atom_type_symbol
_atom_type_description
_atom_type_scat_dispersion_real
_atom_type_scat_dispersion_imag
_atom_type_scat_source
C C 0.0033 0.0016 'International Tables Vol C Tables 4.2.6.8 and 6.1.1.4'
H H 0.0000 0.0000 'International Tables Vol C Tables 4.2.6.8 and 6.1.1.4'
N N 0.0061 0.0033 'International Tables Vol C Tables 4.2.6.8 and 6.1.1.4'
O O 0.0106 0.0060 'International Tables Vol C Tables 4.2.6.8 and 6.1.1.4'
S S 0.1246 0.1234 'International Tables Vol C Tables 4.2.6.8 and 6.1.1.4'

loop_
_geom_angle_atom_site_label_1
_geom_angle_atom_site_label_2
_geom_angle_atom_site_label_3
_geom_angle
_geom_angle_site_symmetry_1
_geom_angle_site_symmetry_3
_geom_angle_publ_flag
O1 S1 N1 111.38(9) . . ?
O1 S1 C9 111.34(9) . . ?
O2 S1 O1 115.70(11) . . ?
O2 S1 N1 108.94(9) . . ?
O2 S1 C9 111.41(10) . . ?
N1 S1 C9 96.38(7) . . ?
C4 O3 C3 113.87(15) . . ?
C4 N1 S1 112.41(11) . . ?
C4 N1 C1 116.76(15) . . ?
C1 N1 S1 117.10(12) . . ?
O3 C4 N1 112.74(13) . . ?
O3 C4 C8 110.75(13) . . ?
O3 C4 C5 109.22(14) . . ?
N1 C4 C8 106.94(13) . . ?
N1 C4 C5 115.03(14) . . ?
C8 C4 C5 101.55(13) . . ?
S1 C9 H9A 110.5 . . ?
S1 C9 H9B 110.5 . . ?
H9A C9 H9B 108.7 . . ?
C8 C9 S1 106.33(11) . . ?
C8 C9 H9A 110.5 . . ?
C8 C9 H9B 110.5 . . ?
C4 C8 C7 102.88(13) . . ?
C9 C8 C4 107.81(13) . . ?
C9 C8 C10 118.07(14) . . ?
C9 C8 C7 118.10(15) . . ?
C10 C8 C4 106.85(14) . . ?
C10 C8 C7 101.66(15) . . ?
C8 C10 H10A 111.3 . . ?
C8 C10 H10B 111.3 . . ?
C8 C10 C11 102.43(16) . . ?
H10A C10 H10B 109.2 . . ?
C11 C10 H10A 111.3 . . ?
C11 C10 H10B 111.3 . . ?
C7 C6 H6 115.0 . . ?
C5 C6 H6 115.0 . . ?
C5 C6 C7 99.95(14) . . ?
C5 C6 C11 107.20(18) . . ?
C11 C6 H6 115.0 . . ?
C11 C6 C7 103.10(16) . . ?
C6 C7 C8 92.95(14) . . ?
C12 C7 C8 116.62(16) . . ?
C12 C7 C6 112.68(17) . . ?
C12 C7 C13 107.26(18) . . ?
C13 C7 C8 113.43(16) . . ?
C13 C7 C6 113.64(16) . . ?
O4 C5 C4 126.2(2) . . ?
O4 C5 C6 128.93(18) . . ?
C6 C5 C4 104.88(15) . . ?
O3 C3 H3A 109.4 . . ?
O3 C3 H3B 109.4 . . ?
O3 C3 C2 111.04(17) . . ?
H3A C3 H3B 108.0 . . ?
C2 C3 H3A 109.4 . . ?
C2 C3 H3B 109.4 . . ?
N1 C1 H1A 109.5 . . ?
N1 C1 H1B 109.5 . . ?
N1 C1 C2 110.61(16) . . ?
H1A C1 H1B 108.1 . . ?
C2 C1 H1A 109.5 . . ?
C2 C1 H1B 109.5 . . ?
C3 C2 C1 110.88(18) . . ?
C3 C2 H2A 109.5 . . ?
C3 C2 H2B 109.5 . . ?
C1 C2 H2A 109.5 . . ?
C1 C2 H2B 109.5 . . ?
H2A C2 H2B 108.1 . . ?
C7 C12 H12A 109.5 . . ?
C7 C12 H12B 109.5 . . ?
C7 C12 H12C 109.5 . . ?
H12A C12 H12B 109.5 . . ?
H12A C12 H12C 109.5 . . ?
H12B C12 H12C 109.5 . . ?
C7 C13 H13A 109.5 . . ?
C7 C13 H13B 109.5 . . ?
C7 C13 H13C 109.5 . . ?
H13A C13 H13B 109.5 . . ?
H13A C13 H13C 109.5 . . ?
H13B C13 H13C 109.5 . . ?
C10 C11 C6 104.08(15) . . ?
C10 C11 H11A 110.9 . . ?
C10 C11 H11B 110.9 . . ?
C6 C11 H11A 110.9 . . ?
C6 C11 H11B 110.9 . . ?
H11A C11 H11B 109.0 . . ?

loop_
_geom_bond_atom_site_label_1
_geom_bond_atom_site_label_2
_geom_bond_distance
_geom_bond_site_symmetry_2
_geom_bond_publ_flag
S1 O1 1.4387(16) . ?
S1 O2 1.4335(16) . ?
S1 N1 1.6613(15) . ?
S1 C9 1.7850(16) . ?
O3 C4 1.419(2) . ?
O3 C3 1.447(3) . ?
O4 C5 1.206(3) . ?
N1 C4 1.446(2) . ?
N1 C1 1.482(2) . ?
C4 C8 1.552(2) . ?
C4 C5 1.562(2) . ?
C9 H9A 0.9700 . ?
C9 H9B 0.9700 . ?
C9 C8 1.519(2) . ?
C8 C10 1.536(2) . ?
C8 C7 1.575(2) . ?
C10 H10A 0.9700 . ?
C10 H10B 0.9700 . ?
C10 C11 1.554(3) . ?
C6 H6 0.9800 . ?
C6 C7 1.557(3) . ?
C6 C5 1.503(3) . ?
C6 C11 1.555(3) . ?
C7 C12 1.532(3) . ?
C7 C13 1.534(3) . ?
C3 H3A 0.9700 . ?
C3 H3B 0.9700 . ?
C3 C2 1.508(3) . ?
C1 H1A 0.9700 . ?
C1 H1B 0.9700 . ?
C1 C2 1.514(3) . ?
C2 H2A 0.9700 . ?
C2 H2B 0.9700 . ?
C12 H12A 0.9600 . ?
C12 H12B 0.9600 . ?
C12 H12C 0.9600 . ?
C13 H13A 0.9600 . ?
C13 H13B 0.9600 . ?
C13 H13C 0.9600 . ?
C11 H11A 0.9700 . ?
C11 H11B 0.9700 . ?
